data_7030173
loop_
_publ_author_name
'Das, Shyamal'
'Saha, Debasish'
'Mardanya, Sourav'
'Baitalik, Sujoy'

_publ_section_title
;
 A combined experimental and DFT/TDDFT investigation of structural,
 electronic, and pH-induced tuning of photophysical and redox properties
 of osmium(II) mixed-chelates derived from imidazole-4,5-dicarboxylic acid
 and 2,2'-bipyridine.
;
_journal_issue 39
_journal_name_full 'Dalton transactions (Cambridge, England : 2003)'
_journal_page_first 12296
_journal_page_last 12310
_journal_paper_doi 10.1039/c2dt31321a
_journal_volume 41
_journal_year 2012
_chemical_formula_sum 'C28 H25 N7 O5 Os'
_chemical_formula_weight 729.75
_chemical_name_systematic
;
?
;
_space_group_IT_number 2
_symmetry_cell_setting triclinic
_symmetry_space_group_name_Hall '-P 1'
_symmetry_space_group_name_H-M 'P -1'
_atom_sites_solution_hydrogens geom
_atom_sites_solution_primary direct
_atom_sites_solution_secondary difmap
_audit_creation_method SHELXL-97
_cell_angle_alpha 109.410(3)
_cell_angle_beta 100.904(3)
_cell_angle_gamma 96.306(3)
_cell_formula_units_Z 2
_cell_length_a 9.4804(6)
_cell_length_b 12.1161(8)
_cell_length_c 12.8235(8)
_cell_measurement_reflns_used 9985
_cell_measurement_temperature 273(2)
_cell_measurement_theta_max 28.94
_cell_measurement_theta_min 2.93
_cell_volume 1340.25(15)
_computing_cell_refinement 'Bruker SAINT'
_computing_data_collection 'Bruker APEX2'
_computing_data_reduction 'Bruker SAINT'
_computing_molecular_graphics 'Bruker SHELXTL'
_computing_publication_material 'Bruker SHELXTL'
_computing_structure_refinement 'SHELXL-97 (Sheldrick, 2008)'
_computing_structure_solution 'SHELXS-97 (Sheldrick, 2008)'
_diffrn_ambient_temperature 273(2)
_diffrn_measured_fraction_theta_full 0.966
_diffrn_measured_fraction_theta_max 0.966
_diffrn_measurement_device_type 'Bruker APEX-II CCD'
_diffrn_measurement_method '\f and \w scans'
_diffrn_radiation_monochromator graphite
_diffrn_radiation_source 'fine-focus sealed tube'
_diffrn_radiation_type MoK\a
_diffrn_radiation_wavelength 0.71073
_diffrn_reflns_av_R_equivalents 0.0314
_diffrn_reflns_av_sigmaI/netI 0.0306
_diffrn_reflns_limit_h_max 13
_diffrn_reflns_limit_h_min -12
_diffrn_reflns_limit_k_max 16
_diffrn_reflns_limit_k_min -16
_diffrn_reflns_limit_l_max 17
_diffrn_reflns_limit_l_min -17
_diffrn_reflns_number 23600
_diffrn_reflns_theta_full 29.23
_diffrn_reflns_theta_max 29.23
_diffrn_reflns_theta_min 1.73
_exptl_absorpt_coefficient_mu 4.811
_exptl_absorpt_correction_T_max 0.3811
_exptl_absorpt_correction_T_min 0.2274
_exptl_absorpt_correction_type multi-scan
_exptl_absorpt_process_details 'SADABS (Sheldrick, 1997)'
_exptl_crystal_colour black
_exptl_crystal_density_diffrn 1.808
_exptl_crystal_density_method 'not measured'
_exptl_crystal_description rectangular
_exptl_crystal_F_000 716
_exptl_crystal_size_max 0.46
_exptl_crystal_size_mid 0.38
_exptl_crystal_size_min 0.30
_refine_diff_density_max 2.506
_refine_diff_density_min -1.058
_refine_diff_density_rms 0.131
_refine_ls_extinction_method none
_refine_ls_goodness_of_fit_ref 0.731
_refine_ls_hydrogen_treatment constr
_refine_ls_matrix_type full
_refine_ls_number_parameters 372
_refine_ls_number_reflns 7025
_refine_ls_number_restraints 0
_refine_ls_restrained_S_all 0.731
_refine_ls_R_factor_all 0.0363
_refine_ls_R_factor_gt 0.0315
_refine_ls_shift/su_max 0.001
_refine_ls_shift/su_mean 0.000
_refine_ls_structure_factor_coef Fsqd
_refine_ls_weighting_details 'calc w=1/[\s^2^(Fo^2^)+(0.0933P)^2^+2.0885P] where P=(Fo^2^+2Fc^2^)/3'
_refine_ls_weighting_scheme calc
_refine_ls_wR_factor_gt 0.0859
_refine_ls_wR_factor_ref 0.0917
_reflns_number_gt 6318
_reflns_number_total 7025
_reflns_threshold_expression >2sigma(I)
_cod_data_source_file c2dt31321a.txt
_cod_data_source_block Os_deprotonated
_cod_depositor_comments
;
The following automatic conversions were performed:

'_symmetry_cell_setting' value 'Triclinic' changed to 'triclinic'
according to
/usr/data/users/saulius/automatic-downloads/retrospective/RSC/lib/dictionaries/cif_core.dic
dictionary named 'cif_core.dic' version 2.4.2 from 2011-04-26.

Automatic conversion script
Id: cif_fix_values 2281 2013-09-26 08:29:07Z andrius 
;
_cod_original_sg_symbol_H-M 'P-1 '
_cod_database_code 7030173

loop_
_symmetry_equiv_pos_as_xyz
'x, y, z'
'-x, -y, -z'

loop_
_atom_site_label
_atom_site_type_symbol
_atom_site_fract_x
_atom_site_fract_y
_atom_site_fract_z
_atom_site_U_iso_or_equiv
_atom_site_adp_type
_atom_site_occupancy
_atom_site_symmetry_multiplicity
_atom_site_calc_flag
_atom_site_refinement_flags
Os1 Os 0.207915(14) 0.184759(11) 0.296109(10) 0.03210(6) Uani 1 1 d .
O4 O 0.4174(3) 0.1521(3) 0.3591(3) 0.0412(6) Uani 1 1 d .
O1 O 0.3286(5) -0.3551(3) 0.1213(4) 0.0696(11) Uani 1 1 d .
O2 O 0.4956(5) -0.2158(4) 0.2562(4) 0.0625(10) Uani 1 1 d .
H2O H 0.5049 -0.1450 0.2947 0.094 Uiso 1 1 calc R
O3 O 0.5443(3) 0.0086(3) 0.3630(3) 0.0550(8) Uani 1 1 d .
N2 N 0.1262(4) 0.1720(3) 0.4292(3) 0.0359(6) Uani 1 1 d .
N1 N -0.0021(4) 0.1958(3) 0.2441(3) 0.0329(6) Uani 1 1 d .
N3 N 0.2810(4) 0.2099(3) 0.1642(3) 0.0347(6) Uani 1 1 d .
N4 N 0.2781(4) 0.3647(3) 0.3577(3) 0.0373(7) Uani 1 1 d .
N6 N 0.1243(4) -0.1953(3) 0.1312(3) 0.0426(8) Uani 1 1 d .
N5 N 0.1787(4) 0.0026(3) 0.2284(3) 0.0361(6) Uani 1 1 d .
C10 C 0.2037(5) 0.1671(4) 0.5267(4) 0.0482(10) Uani 1 1 d .
H8 H 0.3041 0.1711 0.5370 0.058 Uiso 1 1 calc R
C9 C 0.1400(6) 0.1563(5) 0.6118(4) 0.0580(12) Uani 1 1 d .
H7 H 0.1968 0.1539 0.6783 0.070 Uiso 1 1 calc R
C8 C -0.0083(6) 0.1493(5) 0.5971(4) 0.0579(12) Uani 1 1 d .
H6 H -0.0534 0.1413 0.6532 0.070 Uiso 1 1 calc R
C7 C -0.0889(5) 0.1542(5) 0.4990(4) 0.0511(10) Uani 1 1 d .
H5 H -0.1896 0.1490 0.4878 0.061 Uiso 1 1 calc R
C6 C -0.0206(4) 0.1670(3) 0.4161(3) 0.0379(8) Uani 1 1 d .
C5 C -0.0936(4) 0.1799(3) 0.3107(3) 0.0369(7) Uani 1 1 d .
C1 C -0.0620(5) 0.2148(4) 0.1478(3) 0.0420(8) Uani 1 1 d .
H1 H -0.0018 0.2274 0.1019 0.050 Uiso 1 1 calc R
N7 N 0.8915(7) 0.5274(5) 0.2081(6) 0.0812(15) Uani 1 1 d .
C2 C -0.2085(5) 0.2159(5) 0.1162(4) 0.0522(11) Uani 1 1 d .
H2 H -0.2458 0.2282 0.0493 0.063 Uiso 1 1 calc R
C3 C -0.2999(5) 0.1992(5) 0.1831(4) 0.0531(11) Uani 1 1 d .
H3 H -0.3990 0.2007 0.1629 0.064 Uiso 1 1 calc R
C4 C -0.2406(5) 0.1801(4) 0.2810(4) 0.0465(9) Uani 1 1 d .
H4 H -0.3004 0.1672 0.3271 0.056 Uiso 1 1 calc R
C11 C 0.2813(5) 0.1244(4) 0.0648(3) 0.0434(9) Uani 1 1 d .
H9 H 0.2478 0.0456 0.0545 0.052 Uiso 1 1 calc R
C12 C 0.3282(6) 0.1473(5) -0.0216(4) 0.0521(11) Uani 1 1 d .
H10 H 0.3283 0.0851 -0.0879 0.063 Uiso 1 1 calc R
C13 C 0.3761(6) 0.2651(5) -0.0093(4) 0.0580(12) Uani 1 1 d .
H11 H 0.4052 0.2830 -0.0680 0.070 Uiso 1 1 calc R
C14 C 0.3791(6) 0.3527(5) 0.0903(4) 0.0548(11) Uani 1 1 d .
H12 H 0.4116 0.4317 0.1006 0.066 Uiso 1 1 calc R
C15 C 0.3335(4) 0.3249(3) 0.1778(3) 0.0370(7) Uani 1 1 d .
C16 C 0.3351(5) 0.4119(4) 0.2887(3) 0.0391(8) Uani 1 1 d .
C17 C 0.3904(5) 0.5323(4) 0.3238(4) 0.0504(10) Uani 1 1 d .
H13 H 0.4296 0.5623 0.2753 0.060 Uiso 1 1 calc R
C18 C 0.3877(6) 0.6078(4) 0.4304(5) 0.0594(12) Uani 1 1 d .
H14 H 0.4241 0.6890 0.4547 0.071 Uiso 1 1 calc R
C19 C 0.3303(7) 0.5607(5) 0.4995(5) 0.0646(14) Uani 1 1 d .
H15 H 0.3276 0.6099 0.5720 0.078 Uiso 1 1 calc R
C20 C 0.2763(7) 0.4403(4) 0.4621(4) 0.0544(11) Uani 1 1 d .
H16 H 0.2372 0.4100 0.5104 0.065 Uiso 1 1 calc R
C25 C 0.4302(4) 0.0431(4) 0.3305(3) 0.0400(8) Uani 1 1 d .
C23 C 0.2986(4) -0.0441(4) 0.2537(3) 0.0356(7) Uani 1 1 d .
C22 C 0.2662(5) -0.1654(4) 0.1935(3) 0.0386(8) Uani 1 1 d .
C21 C 0.0779(5) -0.0925(4) 0.1556(3) 0.0401(8) Uani 1 1 d .
H21 H -0.0168 -0.0865 0.1250 0.048 Uiso 1 1 calc R
C24 C 0.3636(6) -0.2540(4) 0.1870(4) 0.0490(10) Uani 1 1 d .
C26 C 0.9633(15) 0.5171(11) 0.3250(14) 0.240(11) Uani 1 1 d .
H26A H 0.9075 0.4513 0.3341 0.360 Uiso 1 1 calc R
H26B H 0.9646 0.5893 0.3863 0.360 Uiso 1 1 calc R
H26C H 1.0616 0.5043 0.3258 0.360 Uiso 1 1 calc R
C27 C 0.960(2) 0.5280(12) 0.1251(13) 0.226(9) Uani 1 1 d .
H27A H 0.9410 0.4492 0.0686 0.340 Uiso 1 1 calc R
H27B H 1.0633 0.5535 0.1572 0.340 Uiso 1 1 calc R
H27C H 0.9243 0.5818 0.0903 0.340 Uiso 1 1 calc R
C28 C 0.7428(13) 0.5242(12) 0.1928(11) 0.143(4) Uani 1 1 d .
H28 H 0.6789 0.5317 0.1319 0.171 Uiso 1 1 calc R
O5 O 0.713(2) 0.5096(13) 0.2759(11) 0.307(11) Uani 1 1 d .

loop_
_atom_site_aniso_label
_atom_site_aniso_U_11
_atom_site_aniso_U_22
_atom_site_aniso_U_33
_atom_site_aniso_U_23
_atom_site_aniso_U_13
_atom_site_aniso_U_12
Os1 0.02966(9) 0.03460(9) 0.03181(8) 0.01136(6) 0.00858(5) 0.00505(6)
O4 0.0292(13) 0.0395(14) 0.0469(15) 0.0115(12) 0.0011(11) 0.0001(11)
O1 0.082(3) 0.0461(19) 0.076(3) 0.0148(18) 0.018(2) 0.0207(19)
O2 0.059(2) 0.056(2) 0.075(2) 0.0242(18) 0.0128(18) 0.0233(18)
O3 0.0290(15) 0.063(2) 0.072(2) 0.0305(17) 0.0004(14) 0.0071(13)
N2 0.0352(17) 0.0391(16) 0.0321(14) 0.0127(12) 0.0074(12) 0.0034(13)
N1 0.0327(16) 0.0324(14) 0.0329(14) 0.0105(11) 0.0087(11) 0.0067(12)
N3 0.0290(15) 0.0383(16) 0.0345(15) 0.0101(12) 0.0091(12) 0.0045(12)
N4 0.0369(17) 0.0375(16) 0.0360(15) 0.0109(12) 0.0092(13) 0.0073(13)
N6 0.045(2) 0.0374(17) 0.0415(17) 0.0126(14) 0.0086(14) 0.0001(14)
N5 0.0312(16) 0.0390(16) 0.0380(15) 0.0156(13) 0.0062(12) 0.0048(13)
C10 0.040(2) 0.067(3) 0.039(2) 0.0241(19) 0.0054(16) 0.009(2)
C9 0.059(3) 0.079(3) 0.042(2) 0.031(2) 0.010(2) 0.010(3)
C8 0.063(3) 0.079(3) 0.047(2) 0.035(2) 0.027(2) 0.016(3)
C7 0.047(2) 0.067(3) 0.047(2) 0.026(2) 0.0212(19) 0.007(2)
C6 0.039(2) 0.0380(18) 0.0365(17) 0.0124(14) 0.0118(15) 0.0053(15)
C5 0.038(2) 0.0349(17) 0.0369(17) 0.0115(14) 0.0119(14) 0.0045(14)
C1 0.043(2) 0.052(2) 0.0334(17) 0.0169(16) 0.0101(15) 0.0109(17)
N7 0.071(4) 0.067(3) 0.097(4) 0.019(3) 0.024(3) 0.006(3)
C2 0.046(2) 0.069(3) 0.041(2) 0.021(2) 0.0033(17) 0.015(2)
C3 0.034(2) 0.070(3) 0.054(2) 0.021(2) 0.0057(18) 0.014(2)
C4 0.035(2) 0.056(2) 0.050(2) 0.0188(19) 0.0142(17) 0.0074(18)
C11 0.041(2) 0.046(2) 0.0397(19) 0.0090(16) 0.0126(16) 0.0072(17)
C12 0.049(3) 0.066(3) 0.039(2) 0.0104(19) 0.0179(18) 0.012(2)
C13 0.064(3) 0.073(3) 0.048(2) 0.029(2) 0.026(2) 0.012(3)
C14 0.066(3) 0.056(3) 0.049(2) 0.025(2) 0.022(2) 0.006(2)
C15 0.0332(18) 0.0399(19) 0.0385(18) 0.0150(15) 0.0096(14) 0.0044(14)
C16 0.037(2) 0.0378(18) 0.0422(19) 0.0140(15) 0.0084(15) 0.0075(15)
C17 0.053(3) 0.037(2) 0.060(3) 0.0185(18) 0.010(2) 0.0041(18)
C18 0.061(3) 0.035(2) 0.067(3) 0.007(2) 0.005(2) 0.000(2)
C19 0.084(4) 0.042(2) 0.052(3) -0.001(2) 0.015(3) 0.009(2)
C20 0.074(3) 0.046(2) 0.040(2) 0.0099(18) 0.017(2) 0.011(2)
C25 0.0278(18) 0.048(2) 0.0438(19) 0.0180(16) 0.0081(14) 0.0019(15)
C23 0.0303(18) 0.0402(18) 0.0365(17) 0.0160(14) 0.0071(14) 0.0018(14)
C22 0.039(2) 0.0401(19) 0.0407(19) 0.0177(15) 0.0133(15) 0.0071(16)
C21 0.0338(19) 0.050(2) 0.0333(17) 0.0148(16) 0.0047(14) 0.0023(16)
C24 0.054(3) 0.049(2) 0.053(2) 0.025(2) 0.018(2) 0.018(2)
C26 0.153(11) 0.114(8) 0.293(18) -0.047(10) -0.128(12) 0.076(8)
C27 0.33(2) 0.159(12) 0.207(15) 0.055(11) 0.168(16) -0.051(13)
C28 0.096(8) 0.181(12) 0.115(8) 0.026(8) 0.000(6) 0.006(7)
O5 0.57(3) 0.197(12) 0.159(10) 0.052(10) 0.139(16) 0.051(16)

loop_
_atom_type_symbol
_atom_type_description
_atom_type_scat_dispersion_real
_atom_type_scat_dispersion_imag
_atom_type_scat_source
C C 0.0033 0.0016 'International Tables Vol C Tables 4.2.6.8 and 6.1.1.4'
H H 0.0000 0.0000 'International Tables Vol C Tables 4.2.6.8 and 6.1.1.4'
N N 0.0061 0.0033 'International Tables Vol C Tables 4.2.6.8 and 6.1.1.4'
O O 0.0106 0.0060 'International Tables Vol C Tables 4.2.6.8 and 6.1.1.4'
Os Os -1.2165 7.6030 'International Tables Vol C Tables 4.2.6.8 and 6.1.1.4'

loop_
_geom_angle_atom_site_label_1
_geom_angle_atom_site_label_2
_geom_angle_atom_site_label_3
_geom_angle
N1 Os1 N4 93.70(13)
N1 Os1 N3 97.86(13)
N4 Os1 N3 78.15(13)
N1 Os1 N2 78.84(13)
N4 Os1 N2 98.33(13)
N3 Os1 N2 175.09(12)
N1 Os1 N5 96.33(13)
N4 Os1 N5 168.43(13)
N3 Os1 N5 94.73(13)
N2 Os1 N5 89.29(13)
N1 Os1 O4 171.26(11)
N4 Os1 O4 93.04(12)
N3 Os1 O4 88.96(13)
N2 Os1 O4 94.68(13)
N5 Os1 O4 77.58(12)
C25 O4 Os1 116.0(2)
C24 O2 H2O 109.5
C10 N2 C6 117.8(4)
C10 N2 Os1 126.1(3)
C6 N2 Os1 116.0(2)
C1 N1 C5 117.2(3)
C1 N1 Os1 126.1(3)
C5 N1 Os1 116.7(3)
C11 N3 C15 116.9(4)
C11 N3 Os1 126.4(3)
C15 N3 Os1 116.6(3)
C20 N4 C16 117.4(4)
C20 N4 Os1 125.6(3)
C16 N4 Os1 117.0(3)
C21 N6 C22 104.0(3)
C21 N5 C23 104.1(3)
C21 N5 Os1 140.4(3)
C23 N5 Os1 115.3(3)
N2 C10 C9 122.7(4)
N2 C10 H8 118.7
C9 C10 H8 118.7
C8 C9 C10 119.1(4)
C8 C9 H7 120.4
C10 C9 H7 120.4
C7 C8 C9 119.2(4)
C7 C8 H6 120.4
C9 C8 H6 120.4
C8 C7 C6 120.0(5)
C8 C7 H5 120.0
C6 C7 H5 120.0
N2 C6 C7 121.1(4)
N2 C6 C5 113.8(3)
C7 C6 C5 125.0(4)
N1 C5 C4 121.8(4)
N1 C5 C6 114.3(3)
C4 C5 C6 123.9(4)
N1 C1 C2 122.3(4)
N1 C1 H1 118.9
C2 C1 H1 118.9
C27 N7 C28 121.6(12)
C27 N7 C26 125.8(12)
C28 N7 C26 112.4(10)
C3 C2 C1 120.3(4)
C3 C2 H2 119.9
C1 C2 H2 119.9
C2 C3 C4 118.1(4)
C2 C3 H3 120.9
C4 C3 H3 120.9
C5 C4 C3 120.3(4)
C5 C4 H4 119.8
C3 C4 H4 119.8
N3 C11 C12 123.6(4)
N3 C11 H9 118.2
C12 C11 H9 118.2
C11 C12 C13 119.3(4)
C11 C12 H10 120.4
C13 C12 H10 120.4
C14 C13 C12 118.4(4)
C14 C13 H11 120.8
C12 C13 H11 120.8
C13 C14 C15 120.4(5)
C13 C14 H12 119.8
C15 C14 H12 119.8
N3 C15 C14 121.3(4)
N3 C15 C16 113.9(3)
C14 C15 C16 124.8(4)
N4 C16 C17 121.6(4)
N4 C16 C15 114.2(3)
C17 C16 C15 124.1(4)
C18 C17 C16 120.1(5)
C18 C17 H13 120.0
C16 C17 H13 120.0
C19 C18 C17 118.4(4)
C19 C18 H14 120.8
C17 C18 H14 120.8
C18 C19 C20 120.1(5)
C18 C19 H15 119.9
C20 C19 H15 119.9
N4 C20 C19 122.4(5)
N4 C20 H16 118.8
C19 C20 H16 118.8
O3 C25 O4 124.0(4)
O3 C25 C23 120.5(4)
O4 C25 C23 115.5(3)
N5 C23 C22 108.5(3)
N5 C23 C25 115.6(4)
C22 C23 C25 135.8(4)
N6 C22 C23 108.7(4)
N6 C22 C24 122.3(4)
C23 C22 C24 128.9(4)
N6 C21 N5 114.7(4)
N6 C21 H21 122.7
N5 C21 H21 122.7
O1 C24 O2 120.2(5)
O1 C24 C22 123.1(5)
O2 C24 C22 116.6(4)
N7 C26 H26A 109.5
N7 C26 H26B 109.5
H26A C26 H26B 109.5
N7 C26 H26C 109.5
H26A C26 H26C 109.5
H26B C26 H26C 109.5
N7 C27 H27A 109.5
N7 C27 H27B 109.5
H27A C27 H27B 109.5
N7 C27 H27C 109.5
H27A C27 H27C 109.5
H27B C27 H27C 109.5
O5 C28 N7 105.2(14)
O5 C28 H28 127.4
N7 C28 H28 127.4

loop_
_geom_bond_atom_site_label_1
_geom_bond_atom_site_label_2
_geom_bond_distance
Os1 N1 2.010(3)
Os1 N4 2.039(3)
Os1 N3 2.043(3)
Os1 N2 2.046(3)
Os1 N5 2.050(3)
Os1 O4 2.129(3)
O4 C25 1.274(5)
O1 C24 1.200(6)
O2 C24 1.322(6)
O2 H2O 0.8200
O3 C25 1.249(5)
N2 C10 1.349(5)
N2 C6 1.362(5)
N1 C1 1.361(5)
N1 C5 1.368(5)
N3 C11 1.350(5)
N3 C15 1.369(5)
N4 C20 1.352(6)
N4 C16 1.359(5)
N6 C21 1.324(6)
N6 C22 1.369(6)
N5 C21 1.348(5)
N5 C23 1.357(5)
C10 C9 1.377(6)
C10 H8 0.9300
C9 C8 1.372(8)
C9 H7 0.9300
C8 C7 1.366(7)
C8 H6 0.9300
C7 C6 1.387(5)
C7 H5 0.9300
C6 C5 1.463(5)
C5 C4 1.373(6)
C1 C2 1.373(6)
C1 H1 0.9300
N7 C27 1.349(12)
N7 C28 1.381(13)
N7 C26 1.576(16)
C2 C3 1.373(7)
C2 H2 0.9300
C3 C4 1.379(6)
C3 H3 0.9300
C4 H4 0.9300
C11 C12 1.366(6)
C11 H9 0.9300
C12 C13 1.395(8)
C12 H10 0.9300
C13 C14 1.356(7)
C13 H11 0.9300
C14 C15 1.400(6)
C14 H12 0.9300
C15 C16 1.459(5)
C16 C17 1.383(6)
C17 C18 1.376(7)
C17 H13 0.9300
C18 C19 1.363(8)
C18 H14 0.9300
C19 C20 1.377(7)
C19 H15 0.9300
C20 H16 0.9300
C25 C23 1.483(5)
C23 C22 1.381(6)
C22 C24 1.483(6)
C21 H21 0.9300
C26 H26A 0.9600
C26 H26B 0.9600
C26 H26C 0.9600
C27 H27A 0.9600
C27 H27B 0.9600
C27 H27C 0.9600
C28 O5 1.214(17)
C28 H28 0.9300
